data_4327643
loop_
_publ_author_name
'Chandrika P. Kulatilleke'
'Scott N. Goldie'
'Mary Jane Heeg'
'L. A. Ochrymowycz'
'D. B. Rorabacher'

_publ_section_title
;
 Formation and Dissociation Kinetics and Crystal Structures of
 Nickel(II)-Macrocyclic Tetrathiaether Complexes in Acetonitrile.
 Comparison to Nickel(II)-Macrocyclic Tetramines
;
_journal_name_full 'Inorganic Chemistry'
_journal_page_first 1444
_journal_page_last 1453
_journal_paper_doi 10.1021/ic991019+
_journal_volume 39
_journal_year 2000
_chemical_formula_sum 'C18 H32 Cl2 Ni O8 S4'
_chemical_formula_weight 634.29
_chemical_name_systematic
;
 ?
;
_space_group_IT_number 19
_symmetry_cell_setting orthorhombic
_symmetry_space_group_name_Hall 'P 2ac 2ab'
_symmetry_space_group_name_H-M 'P 21 21 21'
_atom_sites_solution_hydrogens geom
_atom_sites_solution_primary direct
_atom_sites_solution_secondary difmap
_audit_creation_method SHELXL
_cell_angle_alpha 90.00
_cell_angle_beta 90.00
_cell_angle_gamma 90.00
_cell_formula_units_Z 4
_cell_length_a 9.5786(5)
_cell_length_b 14.1790(7)
_cell_length_c 19.0814(10)
_cell_measurement_reflns_used 8192
_cell_measurement_temperature 295(2)
_cell_volume 2591.5(2)
_computing_cell_refinement 'Bruker SAINT'
_computing_data_collection 'Bruker SMART'
_computing_data_reduction 'Bruker SAINT'
_computing_molecular_graphics SHELXTL-Plus
_computing_publication_material SHELXL-93
_computing_structure_refinement 'SHELXL-93 (Sheldrick, 1993)'
_computing_structure_solution 'SHELXS-86 (Sheldrick, 1990)'
_diffrn_ambient_temperature 295(2)
_diffrn_measurement_device 'Bruker P4/CCD'
_diffrn_measurement_method 'SMART CCD'
_diffrn_radiation_monochromator graphite
_diffrn_radiation_source 'fine-focus sealed tube'
_diffrn_radiation_type MoK\a
_diffrn_radiation_wavelength 0.71073
_diffrn_reflns_av_R_equivalents 0.068
_diffrn_reflns_av_sigmaI/netI 0.0866
_diffrn_reflns_limit_h_max 12
_diffrn_reflns_limit_h_min -12
_diffrn_reflns_limit_k_max 18
_diffrn_reflns_limit_k_min 0
_diffrn_reflns_limit_l_max 25
_diffrn_reflns_limit_l_min 0
_diffrn_reflns_number 18146
_diffrn_reflns_theta_max 28.39
_diffrn_reflns_theta_min 1.79
_exptl_absorpt_coefficient_mu 1.318
_exptl_absorpt_correction_type multi-scan
_exptl_crystal_colour dark_blue
_exptl_crystal_density_diffrn 1.626
_exptl_crystal_description irregular
_exptl_crystal_F_000 1320
_exptl_crystal_size_max 0.20
_exptl_crystal_size_mid 0.20
_exptl_crystal_size_min 0.10
_refine_diff_density_max 0.892
_refine_diff_density_min -0.561
_refine_diff_density_rms 0.106
_refine_ls_abs_structure_details 'Flack H D (1983), Acta Cryst. A39, 876-881'
_refine_ls_abs_structure_Flack 0.20(2)
_refine_ls_extinction_coef 0.0000(4)
_refine_ls_extinction_expression Fc^*^=kFc[1+0.001xFc^2^\l^3^/sin(2\q)]^-1/4^
_refine_ls_extinction_method SHELXL
_refine_ls_goodness_of_fit_all 0.971
_refine_ls_goodness_of_fit_obs 1.123
_refine_ls_matrix_type full
_refine_ls_number_parameters 300
_refine_ls_number_reflns 6040
_refine_ls_number_restraints 0
_refine_ls_restrained_S_all 1.014
_refine_ls_restrained_S_obs 1.123
_refine_ls_R_factor_all 0.0846
_refine_ls_R_factor_obs 0.0554
_refine_ls_shift/esd_max -6.489
_refine_ls_shift/esd_mean 0.050
_refine_ls_structure_factor_coef Fsqd
_refine_ls_weighting_details 'w=1/[\s^2^(Fo^2^)+(0.0738P)^2^+0.0000P] where P=(Fo^2^+2Fc^2^)/3'
_refine_ls_weighting_scheme calc
_refine_ls_wR_factor_all 0.1453
_refine_ls_wR_factor_obs 0.1313
_reflns_number_observed 4083
_reflns_number_total 6044
_reflns_observed_criterion >2sigma(I)
_cod_data_source_file ic9910192B_4.cif
_cod_data_source_block rika
_cod_depositor_comments
;
The following automatic conversions were performed:

'_refine_ls_weighting_scheme' value 'calc
w=1/[\s^2^(Fo^2^)+(0.0738P)^2^+0.0000P] where P=(Fo^2^+2Fc^2^)/3' was
changed to 'calc'. New tag '_refine_ls_weighting_details' was
created. The value of the new tag was set to
'w=1/[\s^2^(Fo^2^)+(0.0738P)^2^+0.0000P] where P=(Fo^2^+2Fc^2^)/3'.

Automatic conversion script
Id: cif_fix_values 3143 2015-03-26 13:38:13Z robertas 
;
_cod_database_code 4327643

loop_
_symmetry_equiv_pos_as_xyz
'x, y, z'
'-x+1/2, -y, z+1/2'
'-x, y+1/2, -z+1/2'
'x+1/2, -y+1/2, -z'

loop_
_atom_site_aniso_label
_atom_site_aniso_U_11
_atom_site_aniso_U_22
_atom_site_aniso_U_33
_atom_site_aniso_U_23
_atom_site_aniso_U_13
_atom_site_aniso_U_12
Ni1 0.0346(4) 0.0320(3) 0.0355(3) -0.0019(3) -0.0029(3) 0.0007(3)
S1 0.0409(8) 0.0413(7) 0.0435(8) -0.0003(6) -0.0058(7) -0.0041(6)
S2 0.0397(8) 0.0402(7) 0.0422(7) -0.0084(6) -0.0006(6) -0.0003(6)
S3 0.0418(8) 0.0381(7) 0.0387(7) -0.0040(6) -0.0020(6) -0.0070(6)
S4 0.0465(8) 0.0431(7) 0.0382(7) -0.0041(6) -0.0035(6) -0.0057(6)
C1 0.061(4) 0.055(4) 0.050(4) -0.001(3) 0.005(3) -0.007(3)
C2 0.040(3) 0.058(4) 0.075(4) 0.000(4) 0.007(3) -0.012(3)
C3 0.073(5) 0.092(5) 0.074(5) 0.003(4) 0.021(4) -0.028(4)
C4 0.066(5) 0.092(5) 0.059(4) -0.012(4) 0.016(4) -0.008(4)
C5 0.063(5) 0.075(4) 0.050(4) -0.016(3) 0.011(3) -0.012(4)
C6 0.036(3) 0.060(4) 0.061(4) -0.009(3) 0.001(3) 0.002(3)
C7 0.050(4) 0.057(3) 0.038(3) -0.003(3) -0.002(3) -0.011(3)
C8 0.044(4) 0.069(4) 0.040(3) -0.003(3) -0.013(3) 0.013(3)
C9 0.033(3) 0.044(3) 0.052(3) -0.008(3) -0.006(3) 0.006(2)
C10 0.047(4) 0.066(4) 0.046(3) -0.003(3) -0.002(3) -0.005(3)
C11 0.047(4) 0.067(4) 0.047(3) -0.006(3) 0.003(3) -0.021(3)
C12 0.043(4) 0.110(6) 0.081(5) -0.008(4) 0.022(4) -0.013(4)
C13 0.068(5) 0.098(5) 0.061(4) -0.023(4) 0.020(4) -0.015(4)
C14 0.059(4) 0.073(4) 0.037(3) -0.008(3) 0.002(3) -0.012(3)
C15 0.052(4) 0.054(3) 0.050(3) 0.001(3) 0.008(3) -0.013(3)
C16 0.075(5) 0.037(3) 0.058(4) -0.006(3) 0.003(4) 0.009(3)
C17 0.089(5) 0.036(3) 0.065(4) -0.015(3) -0.009(4) -0.012(3)
C18 0.080(5) 0.030(3) 0.053(4) -0.002(2) -0.003(3) -0.014(3)
Cl1 0.0637(11) 0.0425(8) 0.0829(12) 0.0141(8) -0.0262(10) -0.0024(7)
O1 0.124(5) 0.068(3) 0.122(5) -0.027(3) -0.024(4) 0.007(3)
O2 0.141(6) 0.056(3) 0.138(5) 0.044(3) -0.039(5) -0.019(3)
O3 0.097(4) 0.105(4) 0.094(4) 0.031(3) -0.042(4) -0.001(3)
O4 0.085(4) 0.083(4) 0.162(6) -0.021(4) 0.004(4) 0.023(3)
Cl2 0.0576(12) 0.0640(10) 0.112(2) 0.0312(11) -0.0150(11) 0.0001(9)
O5 0.222(12) 0.272(13) 0.209(11) 0.141(11) 0.083(10) 0.128(12)
O6 0.125(7) 0.284(13) 0.288(13) 0.095(11) 0.013(8) 0.122(8)
O7 0.309(22) 0.310(20) 0.436(28) -0.169(20) -0.062(20) 0.130(20)
O8 0.148(9) 0.212(12) 0.416(21) 0.099(13) 0.010(10) -0.089(9)

loop_
_atom_site_label
_atom_site_type_symbol
_atom_site_fract_x
_atom_site_fract_y
_atom_site_fract_z
_atom_site_U_iso_or_equiv
_atom_site_thermal_displace_type
_atom_site_occupancy
_atom_site_calc_flag
_atom_site_refinement_flags
Ni1 Ni 0.99054(7) 0.91588(4) 0.77198(3) 0.0340(2) Uani 1 d .
S1 S 1.1853(2) 0.99517(9) 0.78560(7) 0.0419(3) Uani 1 d .
S2 S 1.04986(15) 0.87595(9) 0.66510(7) 0.0407(3) Uani 1 d .
S3 S 0.78654(15) 0.85016(9) 0.75616(7) 0.0396(3) Uani 1 d .
S4 S 0.9459(2) 0.93496(9) 0.88338(7) 0.0426(3) Uani 1 d .
C1 C 1.2234(7) 1.0274(4) 0.6957(3) 0.055(2) Uani 1 d .
H1 H 1.1507(7) 1.0705(4) 0.6789(3) 0.066 Uiso 1 calc R
C2 C 1.3641(7) 1.0754(5) 0.6888(3) 0.058(2) Uani 1 d .
H2A H 1.3623(7) 1.1352(5) 0.7134(3) 0.069 Uiso 1 calc R
H2B H 1.4356(7) 1.0363(5) 0.7100(3) 0.069 Uiso 1 calc R
C3 C 1.3988(8) 1.0918(6) 0.6132(4) 0.079(2) Uani 1 d .
H3A H 1.3354(8) 1.1389(6) 0.5945(4) 0.095 Uiso 1 calc R
H3B H 1.4927(8) 1.1171(6) 0.6101(4) 0.095 Uiso 1 calc R
C4 C 1.3902(8) 1.0057(6) 0.5688(4) 0.072(2) Uani 1 d .
H4A H 1.4625(8) 0.9618(6) 0.5830(4) 0.087 Uiso 1 calc R
H4B H 1.4070(8) 1.0228(6) 0.5203(4) 0.087 Uiso 1 calc R
C5 C 1.2484(7) 0.9574(5) 0.5745(3) 0.062(2) Uani 1 d .
H5A H 1.2490(7) 0.8991(5) 0.5480(3) 0.075 Uiso 1 calc R
H5B H 1.1764(7) 0.9980(5) 0.5555(3) 0.075 Uiso 1 calc R
C6 C 1.2178(6) 0.9364(4) 0.6523(3) 0.052(2) Uani 1 d .
H6 H 1.2915(6) 0.8945(4) 0.6695(3) 0.063 Uiso 1 calc R
C7 C 0.9270(6) 0.9310(4) 0.6060(3) 0.0483(14) Uani 1 d .
H7A H 0.9234(6) 0.9982(4) 0.6153(3) 0.058 Uiso 1 calc R
H7B H 0.9581(6) 0.9223(4) 0.5580(3) 0.058 Uiso 1 calc R
C8 C 0.7819(6) 0.8889(5) 0.6146(3) 0.051(2) Uani 1 d .
H8A H 0.7236(6) 0.9119(5) 0.5767(3) 0.061 Uiso 1 calc R
H8B H 0.7891(6) 0.8210(5) 0.6094(3) 0.061 Uiso 1 calc R
C9 C 0.7090(6) 0.9095(4) 0.6830(3) 0.0431(13) Uani 1 d .
H9A H 0.6120(6) 0.8905(4) 0.6793(3) 0.052 Uiso 1 calc R
H9B H 0.7111(6) 0.9769(4) 0.6915(3) 0.052 Uiso 1 calc R
C10 C 0.6836(6) 0.9013(4) 0.8294(3) 0.0530(15) Uani 1 d .
H10 H 0.6712(6) 0.9692(4) 0.8219(3) 0.064 Uiso 1 calc R
C11 C 0.5415(6) 0.8533(4) 0.8343(3) 0.054(2) Uani 1 d .
H11A H 0.5533(6) 0.7854(4) 0.8349(3) 0.065 Uiso 1 calc R
H11B H 0.4852(6) 0.8698(4) 0.7939(3) 0.065 Uiso 1 calc R
C12 C 0.4684(7) 0.8855(6) 0.9015(4) 0.078(2) Uani 1 d .
H12A H 0.4482(7) 0.9524(6) 0.8981(4) 0.094 Uiso 1 calc R
H12B H 0.3802(7) 0.8524(6) 0.9059(4) 0.094 Uiso 1 calc R
C13 C 0.5530(8) 0.8684(6) 0.9657(4) 0.076(2) Uani 1 d .
H13A H 0.5672(8) 0.8011(6) 0.9717(4) 0.091 Uiso 1 calc R
H13B H 0.5032(8) 0.8918(6) 1.0064(4) 0.091 Uiso 1 calc R
C14 C 0.6953(7) 0.9180(5) 0.9601(3) 0.056(2) Uani 1 d .
H14A H 0.6818(7) 0.9858(5) 0.9582(3) 0.067 Uiso 1 calc R
H14B H 0.7513(7) 0.9037(5) 1.0011(3) 0.067 Uiso 1 calc R
C15 C 0.7710(6) 0.8848(4) 0.8940(3) 0.052(2) Uani 1 d .
H15 H 0.7828(6) 0.8164(4) 0.8985(3) 0.062 Uiso 1 calc R
C16 C 0.9296(7) 1.0633(4) 0.8956(3) 0.057(2) Uani 1 d .
H16A H 0.8692(7) 1.0895(4) 0.8597(3) 0.068 Uiso 1 calc R
H16B H 0.8887(7) 1.0766(4) 0.9410(3) 0.068 Uiso 1 calc R
C17 C 1.0724(8) 1.1075(4) 0.8908(4) 0.064(2) Uani 1 d .
H17A H 1.0662(8) 1.1713(4) 0.9090(4) 0.076 Uiso 1 calc R
H17B H 1.1348(8) 1.0727(4) 0.9214(4) 0.076 Uiso 1 calc R
C18 C 1.1376(8) 1.1119(4) 0.8197(3) 0.054(2) Uani 1 d .
H18A H 1.2207(8) 1.1509(4) 0.8220(3) 0.065 Uiso 1 calc R
H18B H 1.0728(8) 1.1416(4) 0.7875(3) 0.065 Uiso 1 calc R
Cl1 Cl 1.1569(2) 0.69011(10) 0.82182(10) 0.0630(5) Uani 1 d .
O1 O 1.1451(7) 0.6121(4) 0.7732(3) 0.105(2) Uani 1 d .
O2 O 1.2046(7) 0.7696(4) 0.7875(3) 0.112(2) Uani 1 d .
O3 O 1.2419(6) 0.6625(4) 0.8773(3) 0.099(2) Uani 1 d .
O4 O 1.0179(7) 0.7075(4) 0.8496(4) 0.110(2) Uani 1 d .
Cl2 Cl 1.5243(2) 1.19853(13) 0.90909(12) 0.0777(6) Uani 1 d .
O5 O 1.5182(12) 1.2538(9) 0.8604(6) 0.234(7) Uani 1 d .
O6 O 1.6386(10) 1.1648(9) 0.9341(7) 0.233(6) Uani 1 d .
O7 O 1.4882(21) 1.2672(14) 0.9569(12) 0.352(12) Uani 1 d .
O8 O 1.4147(11) 1.1478(9) 0.9259(9) 0.259(7) Uani 1 d .

loop_
_atom_type_symbol
_atom_type_description
_atom_type_scat_dispersion_real
_atom_type_scat_dispersion_imag
_atom_type_scat_source
C C 0.0033 0.0016 'International Tables Vol C Tables 4.2.6.8 and 6.1.1.4'
H H 0.0000 0.0000 'International Tables Vol C Tables 4.2.6.8 and 6.1.1.4'
O O 0.0106 0.0060 'International Tables Vol C Tables 4.2.6.8 and 6.1.1.4'
S S 0.1246 0.1234 'International Tables Vol C Tables 4.2.6.8 and 6.1.1.4'
Cl Cl 0.1484 0.1585 'International Tables Vol C Tables 4.2.6.8 and 6.1.1.4'
Ni Ni 0.3393 1.1124 'International Tables Vol C Tables 4.2.6.8 and 6.1.1.4'

loop_
_geom_angle_atom_site_label_1
_geom_angle_atom_site_label_2
_geom_angle_atom_site_label_3
_geom_angle
S4 Ni1 S3 90.70(6)
S4 Ni1 S2 171.13(6)
S3 Ni1 S2 89.61(6)
S4 Ni1 S1 89.30(6)
S3 Ni1 S1 174.35(6)
S2 Ni1 S1 91.27(6)
C1 S1 C18 99.1(3)
C1 S1 Ni1 100.8(2)
C18 S1 Ni1 107.0(2)
C7 S2 C6 106.6(3)
C7 S2 Ni1 107.5(2)
C6 S2 Ni1 103.3(2)
C9 S3 C10 100.5(3)
C9 S3 Ni1 106.1(2)
C10 S3 Ni1 101.8(2)
C15 S4 C16 107.0(3)
C15 S4 Ni1 103.8(2)
C16 S4 Ni1 105.2(2)
C2 C1 C6 111.2(5)
C2 C1 S1 112.0(5)
C6 C1 S1 107.0(4)
C3 C2 C1 110.5(6)
C4 C3 C2 114.1(6)
C3 C4 C5 112.2(6)
C4 C5 C6 109.0(6)
C5 C6 C1 110.6(5)
C5 C6 S2 112.6(4)
C1 C6 S2 110.5(4)
C8 C7 S2 110.9(4)
C9 C8 C7 116.1(5)
C8 C9 S3 113.1(4)
C15 C10 C11 112.1(5)
C15 C10 S3 105.0(4)
C11 C10 S3 110.2(4)
C10 C11 C12 109.1(5)
C13 C12 C11 113.0(6)
C12 C13 C14 110.6(6)
C15 C14 C13 109.6(5)
C10 C15 C14 111.3(5)
C10 C15 S4 110.9(4)
C14 C15 S4 113.9(4)
C17 C16 S4 109.1(4)
C18 C17 C16 116.8(5)
C17 C18 S1 112.8(4)
O2 Cl1 O3 113.3(4)
O2 Cl1 O1 110.1(4)
O3 Cl1 O1 108.6(4)
O2 Cl1 O4 109.8(4)
O3 Cl1 O4 107.9(4)
O1 Cl1 O4 106.9(4)
O5 Cl2 O6 124.3(8)
O5 Cl2 O8 120.1(9)
O6 Cl2 O8 112.8(7)
O5 Cl2 O7 92.2(10)
O6 Cl2 O7 103.3(10)
O8 Cl2 O7 91.4(12)

loop_
_geom_bond_atom_site_label_1
_geom_bond_atom_site_label_2
_geom_bond_distance
Ni1 S4 2.185(2)
Ni1 S3 2.1858(15)
Ni1 S2 2.191(2)
Ni1 S1 2.194(2)
S1 C1 1.812(6)
S1 C18 1.836(6)
S2 C7 1.808(6)
S2 C6 1.839(6)
S3 C9 1.790(5)
S3 C10 1.857(6)
S4 C15 1.831(6)
S4 C16 1.841(6)
C1 C2 1.516(9)
C1 C6 1.534(8)
C2 C3 1.498(10)
C3 C4 1.488(10)
C4 C5 1.524(9)
C5 C6 1.541(8)
C7 C8 1.522(8)
C8 C9 1.509(8)
C10 C15 1.509(9)
C10 C11 1.524(8)
C11 C12 1.532(9)
C12 C13 1.488(10)
C13 C14 1.538(10)
C14 C15 1.530(8)
C16 C17 1.507(10)
C17 C18 1.495(9)
Cl1 O2 1.382(5)
Cl1 O3 1.391(5)
Cl1 O1 1.448(5)
Cl1 O4 1.453(7)
Cl2 O5 1.217(8)
Cl2 O6 1.287(8)
Cl2 O8 1.312(9)
Cl2 O7 1.38(2)

loop_
_geom_torsion_atom_site_label_1
_geom_torsion_atom_site_label_2
_geom_torsion_atom_site_label_3
_geom_torsion_atom_site_label_4
_geom_torsion
S4 Ni1 S1 C1 -161.5(2)
S3 Ni1 S1 C1 -71.5(7)
S2 Ni1 S1 C1 27.4(2)
S4 Ni1 S1 C18 -58.4(2)
S3 Ni1 S1 C18 31.6(7)
S2 Ni1 S1 C18 130.5(2)
S4 Ni1 S2 C7 151.6(4)
S3 Ni1 S2 C7 59.6(2)
S1 Ni1 S2 C7 -114.8(2)
S4 Ni1 S2 C6 -95.9(5)
S3 Ni1 S2 C6 172.1(2)
S1 Ni1 S2 C6 -2.3(2)
S4 Ni1 S3 C9 129.8(2)
S2 Ni1 S3 C9 -59.0(2)
S1 Ni1 S3 C9 39.9(7)
S4 Ni1 S3 C10 25.1(2)
S2 Ni1 S3 C10 -163.8(2)
S1 Ni1 S3 C10 -64.8(6)
S3 Ni1 S4 C15 0.4(2)
S2 Ni1 S4 C15 -91.5(5)
S1 Ni1 S4 C15 174.7(2)
S3 Ni1 S4 C16 -111.9(2)
S2 Ni1 S4 C16 156.2(4)
S1 Ni1 S4 C16 62.4(2)
C18 S1 C1 C2 76.6(5)
Ni1 S1 C1 C2 -174.0(4)
C18 S1 C1 C6 -161.3(5)
Ni1 S1 C1 C6 -51.9(5)
C6 C1 C2 C3 54.4(7)
S1 C1 C2 C3 174.0(5)
C1 C2 C3 C4 -53.3(9)
C2 C3 C4 C5 54.6(9)
C3 C4 C5 C6 -55.1(8)
C4 C5 C6 C1 56.9(7)
C4 C5 C6 S2 -179.0(5)
C2 C1 C6 C5 -57.7(7)
S1 C1 C6 C5 179.7(5)
C2 C1 C6 S2 177.0(4)
S1 C1 C6 S2 54.4(5)
C7 S2 C6 C5 -40.8(5)
Ni1 S2 C6 C5 -153.9(4)
C7 S2 C6 C1 83.4(5)
Ni1 S2 C6 C1 -29.7(4)
C6 S2 C7 C8 -177.5(4)
Ni1 S2 C7 C8 -67.3(4)
S2 C7 C8 C9 68.1(6)
C7 C8 C9 S3 -70.0(6)
C10 S3 C9 C8 174.4(4)
Ni1 S3 C9 C8 68.7(4)
C9 S3 C10 C15 -160.1(4)
Ni1 S3 C10 C15 -50.9(4)
C9 S3 C10 C11 79.0(5)
Ni1 S3 C10 C11 -171.9(4)
C15 C10 C11 C12 54.6(7)
S3 C10 C11 C12 171.2(5)
C10 C11 C12 C13 -55.7(8)
C11 C12 C13 C14 57.4(9)
C12 C13 C14 C15 -56.5(8)
C11 C10 C15 C14 -56.8(7)
S3 C10 C15 C14 -176.5(4)
C11 C10 C15 S4 175.3(4)
S3 C10 C15 S4 55.6(5)
C13 C14 C15 C10 56.4(7)
C13 C14 C15 S4 -177.4(5)
C16 S4 C15 C10 77.0(5)
Ni1 S4 C15 C10 -34.0(5)
C16 S4 C15 C14 -49.5(5)
Ni1 S4 C15 C14 -160.4(4)
C15 S4 C16 C17 177.3(4)
Ni1 S4 C16 C17 -72.8(5)
S4 C16 C17 C18 72.3(6)
C16 C17 C18 S1 -68.4(7)
C1 S1 C18 C17 168.7(5)
Ni1 S1 C18 C17 64.3(5)
